data_4311112
loop_
_publ_author_name
'Sari M. N\"arhi'
'Raija Oilunkaniemi'
'Risto S. Laitinen'
'Markku Ahlgr\'en'

_publ_section_title
;
 The Reactions of Tellurium Tetrahalides with Triphenylphosphine under
 Ambient Conditions
;
_journal_name_full 'Inorganic Chemistry'
_journal_page_first 3742
_journal_page_last 3750
_journal_paper_doi 10.1021/ic049789v
_journal_volume 43
_journal_year 2004
_chemical_formula_sum 'C4 H8 I6 Te2'
_chemical_formula_weight 1072.70
_chemical_name_systematic
;
 ?
;
_space_group_IT_number 14
_symmetry_cell_setting monoclinic
_symmetry_space_group_name_Hall '-P 2ybc'
_symmetry_space_group_name_H-M 'P 1 21/c 1'
_atom_sites_solution_hydrogens geom
_atom_sites_solution_primary direct
_atom_sites_solution_secondary difmap
_audit_creation_method SHELXL-97
_cell_angle_alpha 90.00
_cell_angle_beta 94.46(3)
_cell_angle_gamma 90.00
_cell_formula_units_Z 4
_cell_length_a 9.3867(19)
_cell_length_b 9.5926(19)
_cell_length_c 19.369(4)
_cell_measurement_temperature 150(2)
_cell_volume 1738.8(6)
_computing_structure_refinement 'SHELXL-97 (Sheldrick, 1997)'
_diffrn_ambient_temperature 150(2)
_diffrn_measured_fraction_theta_full 0.999
_diffrn_measured_fraction_theta_max 0.999
_diffrn_measurement_device_type 'Bruker Nonius kappaccd'
_diffrn_radiation_monochromator graphite
_diffrn_radiation_source 'fine-focus sealed tube'
_diffrn_radiation_type MoK\a
_diffrn_radiation_wavelength 0.71073
_diffrn_reflns_av_R_equivalents 0.0513
_diffrn_reflns_av_sigmaI/netI 0.0323
_diffrn_reflns_limit_h_max 11
_diffrn_reflns_limit_h_min -11
_diffrn_reflns_limit_k_max 11
_diffrn_reflns_limit_k_min -11
_diffrn_reflns_limit_l_max 23
_diffrn_reflns_limit_l_min -23
_diffrn_reflns_number 27050
_diffrn_reflns_theta_full 25.99
_diffrn_reflns_theta_max 25.99
_diffrn_reflns_theta_min 2.18
_exptl_absorpt_coefficient_mu 13.976
_exptl_absorpt_correction_T_max 0.2848
_exptl_absorpt_correction_T_min 0.1665
_exptl_absorpt_correction_type psi-scan
_exptl_crystal_colour red
_exptl_crystal_density_diffrn 4.098
_exptl_crystal_density_method 'not measured'
_exptl_crystal_description block
_exptl_crystal_F_000 1816
_exptl_crystal_size_max 0.20
_exptl_crystal_size_mid 0.15
_exptl_crystal_size_min 0.12
_refine_diff_density_max 2.485
_refine_diff_density_min -2.095
_refine_diff_density_rms 0.522
_refine_ls_extinction_coef 0.00060(6)
_refine_ls_extinction_expression Fc^*^=kFc[1+0.001xFc^2^\l^3^/sin(2\q)]^-1/4^
_refine_ls_extinction_method SHELXL
_refine_ls_goodness_of_fit_ref 1.163
_refine_ls_hydrogen_treatment mixed
_refine_ls_matrix_type full
_refine_ls_number_parameters 110
_refine_ls_number_reflns 3416
_refine_ls_number_restraints 0
_refine_ls_restrained_S_all 1.163
_refine_ls_R_factor_all 0.0346
_refine_ls_R_factor_gt 0.0286
_refine_ls_shift/su_max 0.001
_refine_ls_shift/su_mean 0.000
_refine_ls_structure_factor_coef Fsqd
_refine_ls_weighting_details 'calc w=1/[\s^2^(Fo^2^)+(0.0291P)^2^+11.7458P] where P=(Fo^2^+2Fc^2^)/3'
_refine_ls_weighting_scheme calc
_refine_ls_wR_factor_gt 0.0691
_refine_ls_wR_factor_ref 0.0708
_reflns_number_gt 3187
_reflns_number_total 3416
_reflns_threshold_expression >2sigma(I)
_cod_data_source_file ic049789vsi20040217_084029_6.cif
_cod_data_source_block cmpd6a
_cod_depositor_comments
;
The following automatic conversions were performed:
'_exptl_absorpt_correction_type' value 'Psi-scan' changed to 'psi-scan'
according to '/home/saulius/struct/CIF-dictionaries/cif_core.dic'
dictionary named 'cif_core.dic' version 2.4.1 from 2010-06-29.

Automatic conversion script
Id: cif_fix_enum 1527 2010-12-29 10:47:43Z saulius 
;
_cod_original_cell_volume 1738.7(6)
_cod_database_code 4311112

loop_
_symmetry_equiv_pos_as_xyz
'x, y, z'
'-x, y+1/2, -z+1/2'
'-x, -y, -z'
'x, -y-1/2, z-1/2'

loop_
_atom_site_label
_atom_site_type_symbol
_atom_site_fract_x
_atom_site_fract_y
_atom_site_fract_z
_atom_site_U_iso_or_equiv
_atom_site_adp_type
_atom_site_occupancy
_atom_site_symmetry_multiplicity
_atom_site_calc_flag
_atom_site_refinement_flags
_atom_site_disorder_assembly
_atom_site_disorder_group
I11 I -0.13892(6) 0.94017(5) 0.90890(3) 0.03279(14) Uani 1 1 d . . .
I21 I 0.14626(5) 0.37444(5) 0.90750(3) 0.02592(13) Uani 1 1 d . . .
I22 I 0.46977(6) 0.38370(6) 0.76772(2) 0.03408(15) Uani 1 1 d . . .
I23 I 0.42255(5) 0.05408(5) 0.90184(2) 0.02667(13) Uani 1 1 d . . .
I24 I 0.77189(5) 0.30361(5) 0.92720(2) 0.02424(13) Uani 1 1 d . . .
I25 I 0.53081(5) 0.66367(5) 0.92629(2) 0.02102(12) Uani 1 1 d . . .
Te1 Te -0.02455(5) 0.67855(5) 0.90427(2) 0.02571(13) Uani 1 1 d . . .
Te2 Te 0.46747(4) 0.34212(4) 0.91063(2) 0.01583(12) Uani 1 1 d . . .
C11 C -0.1283(10) 0.6197(9) 0.8062(4) 0.039(2) Uani 1 1 d . . .
H11A H -0.1509 0.5188 0.8055 0.047 Uiso 1 1 calc R . .
H11B H -0.2179 0.6729 0.7966 0.047 Uiso 1 1 calc R . .
C12 C -0.026(2) 0.6528(19) 0.7552(5) 0.106(7) Uani 1 1 d . . .
H12A H -0.0056 0.5638 0.7320 0.128 Uiso 1 1 calc R . .
H12B H -0.0778 0.7120 0.7198 0.128 Uiso 1 1 calc R . .
C13 C 0.0900(14) 0.709(3) 0.7687(6) 0.124(8) Uani 1 1 d . . .
H13A H 0.0889 0.7969 0.7420 0.149 Uiso 1 1 calc R . .
H13B H 0.1628 0.6482 0.7497 0.149 Uiso 1 1 calc R . .
C14 C 0.1446(9) 0.7444(10) 0.8428(6) 0.048(3) Uani 1 1 d . . .
H14A H 0.1623 0.8457 0.8480 0.058 Uiso 1 1 calc R . .
H14B H 0.2342 0.6936 0.8564 0.058 Uiso 1 1 calc R . .

loop_
_atom_site_aniso_label
_atom_site_aniso_U_11
_atom_site_aniso_U_22
_atom_site_aniso_U_33
_atom_site_aniso_U_23
_atom_site_aniso_U_13
_atom_site_aniso_U_12
I11 0.0374(3) 0.0246(3) 0.0364(3) -0.0029(2) 0.0025(2) 0.0050(2)
I21 0.0151(2) 0.0270(3) 0.0356(3) 0.0031(2) 0.00167(18) 0.00351(18)
I22 0.0387(3) 0.0473(3) 0.0162(2) 0.0016(2) 0.00208(19) -0.0059(2)
I23 0.0305(3) 0.0178(2) 0.0318(3) -0.00525(18) 0.0036(2) -0.00231(18)
I24 0.0145(2) 0.0241(2) 0.0342(3) -0.00333(19) 0.00236(18) 0.00224(17)
I25 0.0267(2) 0.0179(2) 0.0183(2) 0.00093(16) 0.00097(17) -0.00128(17)
Te1 0.0334(3) 0.0242(3) 0.0195(2) 0.00050(18) 0.00123(19) 0.00251(19)
Te2 0.0148(2) 0.0163(2) 0.0163(2) -0.00148(16) 0.00067(16) 0.00060(16)
C11 0.040(5) 0.032(4) 0.041(5) -0.007(4) -0.017(4) 0.009(4)
C12 0.162(17) 0.141(15) 0.018(5) -0.006(7) 0.017(7) -0.078(13)
C13 0.051(7) 0.29(3) 0.036(6) 0.042(10) 0.018(6) -0.024(12)
C14 0.022(4) 0.032(5) 0.092(8) 0.017(5) 0.010(4) -0.001(4)

loop_
_atom_type_symbol
_atom_type_description
_atom_type_scat_dispersion_real
_atom_type_scat_dispersion_imag
_atom_type_scat_source
C C 0.0033 0.0016 'International Tables Vol C Tables 4.2.6.8 and 6.1.1.4'
H H 0.0000 0.0000 'International Tables Vol C Tables 4.2.6.8 and 6.1.1.4'
Te Te -0.5308 1.6751 'International Tables Vol C Tables 4.2.6.8 and 6.1.1.4'
I I -0.4742 1.8119 'International Tables Vol C Tables 4.2.6.8 and 6.1.1.4'

loop_
_geom_angle_atom_site_label_1
_geom_angle_atom_site_label_2
_geom_angle_atom_site_label_3
_geom_angle
_geom_angle_site_symmetry_1
_geom_angle_site_symmetry_3
_geom_angle_publ_flag
Te2 I21 Te1 124.61(2) . . ?
Te2 I25 Te2 93.747(16) . 3_667 ?
C11 Te1 C14 83.7(4) . . ?
C11 Te1 I11 96.8(2) . . ?
C14 Te1 I11 93.3(2) . . ?
C11 Te1 I21 88.3(2) . . ?
C14 Te1 I21 83.8(2) . . ?
I11 Te1 I21 173.83(2) . . ?
I22 Te2 I23 95.35(2) . . ?
I22 Te2 I24 92.56(3) . . ?
I23 Te2 I24 91.356(19) . . ?
I22 Te2 I21 92.86(4) . . ?
I23 Te2 I21 87.408(18) . . ?
I24 Te2 I21 174.53(2) . . ?
I22 Te2 I25 86.551(19) . . ?
I23 Te2 I25 177.10(2) . . ?
I24 Te2 I25 86.363(18) . . ?
I21 Te2 I25 94.695(18) . . ?
I22 Te2 I25 172.78(2) . 3_667 ?
I23 Te2 I25 91.861(18) . 3_667 ?
I24 Te2 I25 87.62(3) . 3_667 ?
I21 Te2 I25 87.10(3) . 3_667 ?
I25 Te2 I25 86.253(16) . 3_667 ?
C12 C11 Te1 105.3(7) . . ?
C12 C11 H11A 110.7 . . ?
Te1 C11 H11A 110.7 . . ?
C12 C11 H11B 110.7 . . ?
Te1 C11 H11B 110.7 . . ?
H11A C11 H11B 108.8 . . ?
C13 C12 C11 124.8(11) . . ?
C13 C12 H12A 106.1 . . ?
C11 C12 H12A 106.1 . . ?
C13 C12 H12B 106.1 . . ?
C11 C12 H12B 106.1 . . ?
H12A C12 H12B 106.3 . . ?
C12 C13 C14 121.8(10) . . ?
C12 C13 H13A 106.9 . . ?
C14 C13 H13A 106.9 . . ?
C12 C13 H13B 106.9 . . ?
C14 C13 H13B 106.9 . . ?
H13A C13 H13B 106.7 . . ?
C13 C14 Te1 104.3(7) . . ?
C13 C14 H14A 110.9 . . ?
Te1 C14 H14A 110.9 . . ?
C13 C14 H14B 110.9 . . ?
Te1 C14 H14B 110.9 . . ?
H14A C14 H14B 108.9 . . ?

loop_
_geom_bond_atom_site_label_1
_geom_bond_atom_site_label_2
_geom_bond_distance
_geom_bond_site_symmetry_2
_geom_bond_publ_flag
I11 Te1 2.7338(8) . ?
I21 Te2 3.0270(8) . ?
I21 Te1 3.3270(9) . ?
I22 Te2 2.7982(8) . ?
I23 Te2 2.7982(8) . ?
I24 Te2 2.8743(8) . ?
I25 Te2 3.1514(9) . ?
I25 Te2 3.1579(9) 3_667 ?
Te1 C11 2.141(8) . ?
Te1 C14 2.152(9) . ?
Te2 I25 3.1579(8) 3_667 ?
C11 C12 1.466(16) . ?
C11 H11A 0.9900 . ?
C11 H11B 0.9900 . ?
C12 C13 1.223(19) . ?
C12 H12A 0.9900 . ?
C12 H12B 0.9900 . ?
C13 C14 1.525(17) . ?
C13 H13A 0.9900 . ?
C13 H13B 0.9900 . ?
C14 H14A 0.9900 . ?
C14 H14B 0.9900 . ?

loop_
_geom_torsion_atom_site_label_1
_geom_torsion_atom_site_label_2
_geom_torsion_atom_site_label_3
_geom_torsion_atom_site_label_4
_geom_torsion
_geom_torsion_site_symmetry_1
_geom_torsion_site_symmetry_2
_geom_torsion_site_symmetry_3
_geom_torsion_site_symmetry_4
_geom_torsion_publ_flag
Te2 I21 Te1 C11 118.4(3) . . . . ?
Te2 I21 Te1 C14 34.5(3) . . . . ?
Te2 I21 Te1 I11 -27.9(2) . . . . ?
Te1 I21 Te2 I22 -80.82(3) . . . . ?
Te1 I21 Te2 I23 -176.06(2) . . . . ?
Te1 I21 Te2 I24 106.9(2) . . . . ?
Te1 I21 Te2 I25 5.95(2) . . . . ?
Te1 I21 Te2 I25 91.95(2) . . . 3_667 ?
Te2 I25 Te2 I22 179.37(2) 3_667 . . . ?
Te2 I25 Te2 I23 -49.6(4) 3_667 . . . ?
Te2 I25 Te2 I24 -87.84(3) 3_667 . . . ?
Te2 I25 Te2 I21 86.77(3) 3_667 . . . ?
Te2 I25 Te2 I25 0.0 3_667 . . 3_667 ?
C14 Te1 C11 C12 1.7(10) . . . . ?
I11 Te1 C11 C12 94.3(9) . . . . ?
I21 Te1 C11 C12 -82.3(9) . . . . ?
Te1 C11 C12 C13 -3(3) . . . . ?
C11 C12 C13 C14 3(4) . . . . ?
C12 C13 C14 Te1 -1(3) . . . . ?
C11 Te1 C14 C13 -0.5(10) . . . . ?
I11 Te1 C14 C13 -97.0(10) . . . . ?
I21 Te1 C14 C13 88.5(10) . . . . ?
